data_2221262
loop_
_publ_author_name
'Akitsu, Takashiro'
'Endo, Yuki'

_publ_section_title
<i>catena</i>-Poly[[bis(<i>N</i>-ethylethylenediamine-\k^2^<i>N</i>,<i>N</i>')copper(II)]-\m-cyanido-\k^2^<i>N</i>:<i>C</i>-[dicyanido-\k^2^<i>C</i>-palladium(II)]-\m-cyanido-\k^2^<i>C</i>:<i>N</i>]
_journal_coeditor_code BG2245
_journal_issue 4
_journal_name_full 'Acta Crystallographica Section E'
_journal_page_first m406
_journal_page_last m407
_journal_paper_doi 10.1107/S160053680900885X
_journal_volume 65
_journal_year 2009
_chemical_formula_iupac '[Cu Pd (C N)4 (C4 H12 N2)2]'
_chemical_formula_moiety 'C12 H24 Cu N8 Pd'
_chemical_formula_sum 'C12 H24 Cu N8 Pd'
_chemical_formula_weight 450.33
_chemical_name_systematic
;
<i>catena</i>-Poly[[bis(<i>N</i>-ethylethylenediamine-
\k^2^<i>N</i>,<i>N</i>')copper(II)]-\m-cyanido-\k^2^<i>N</i>:<i>C</i>-
[dicyanido-\k^2^C-palladium(II)]-\m-cyanido-\k^2^<i>C</i>:<i>N</i>]
;
_space_group_IT_number 2
_symmetry_cell_setting triclinic
_symmetry_space_group_name_Hall '-P 1'
_symmetry_space_group_name_H-M 'P -1'
_atom_sites_solution_hydrogens mixed
_atom_sites_solution_primary direct
_atom_sites_solution_secondary difmap
_cell_angle_alpha 69.091(5)
_cell_angle_beta 72.490(6)
_cell_angle_gamma 89.680(6)
_cell_formula_units_Z 1
_cell_length_a 7.360(4)
_cell_length_b 7.567(4)
_cell_length_c 9.061(4)
_cell_measurement_reflns_used 1805
_cell_measurement_temperature 296(2)
_cell_measurement_theta_max 27.53
_cell_measurement_theta_min 2.54
_cell_volume 446.6(4)
_computing_cell_refinement 'SAINT (Bruker, 1998)'
_computing_data_collection 'SMART (Bruker, 1998)'
_computing_data_reduction 'SAINT (Bruker, 1998)'
_computing_molecular_graphics 'ORTEPII (Johnson, 1976)'
_computing_publication_material 'SHELXL97 (Sheldrick, 2008)'
_computing_structure_refinement 'SHELXL97 (Sheldrick, 2008)'
_computing_structure_solution 'SIR92 (Altomare <i>et al.</i>,  1994)'
_diffrn_ambient_temperature 296(2)
_diffrn_measured_fraction_theta_full 0.973
_diffrn_measured_fraction_theta_max 0.943
_diffrn_measurement_device_type 'Brruker SMART CCD area-detector'
_diffrn_measurement_method '\f and \w'
_diffrn_radiation_monochromator graphite
_diffrn_radiation_source 'fine-focus sealed tube'
_diffrn_radiation_type 'Mo K\a'
_diffrn_radiation_wavelength 0.71073
_diffrn_reflns_av_R_equivalents 0.0271
_diffrn_reflns_av_sigmaI/netI 0.0473
_diffrn_reflns_limit_h_max 9
_diffrn_reflns_limit_h_min -8
_diffrn_reflns_limit_k_max 9
_diffrn_reflns_limit_k_min -4
_diffrn_reflns_limit_l_max 11
_diffrn_reflns_limit_l_min -7
_diffrn_reflns_number 2943
_diffrn_reflns_theta_full 25.00
_diffrn_reflns_theta_max 27.50
_diffrn_reflns_theta_min 2.54
_exptl_absorpt_coefficient_mu 2.206
_exptl_absorpt_correction_T_max 0.8063
_exptl_absorpt_correction_T_min 0.6618
_exptl_absorpt_correction_type multi-scan
_exptl_absorpt_process_details '(SADABS; Bruker, 1998)'
_exptl_crystal_colour 'blue violet'
_exptl_crystal_density_diffrn 1.674
_exptl_crystal_density_method 'not measured'
_exptl_crystal_description prismatic
_exptl_crystal_F_000 227
_exptl_crystal_size_max 0.200
_exptl_crystal_size_mid 0.150
_exptl_crystal_size_min 0.100
_refine_diff_density_max 1.240
_refine_diff_density_min -1.284
_refine_ls_extinction_method none
_refine_ls_goodness_of_fit_ref 0.850
_refine_ls_hydrogen_treatment constr
_refine_ls_matrix_type full
_refine_ls_number_parameters 105
_refine_ls_number_reflns 1934
_refine_ls_number_restraints 0
_refine_ls_restrained_S_all 0.850
_refine_ls_R_factor_all 0.0369
_refine_ls_R_factor_gt 0.0339
_refine_ls_shift/su_max 0.000
_refine_ls_shift/su_mean 0.000
_refine_ls_structure_factor_coef Fsqd
_refine_ls_weighting_details 'calc w=1/[\s^2^(Fo^2^)+(0.1P)^2^] where P=(Fo^2^+2Fc^2^)/3'
_refine_ls_weighting_scheme calc
_refine_ls_wR_factor_gt 0.0980
_refine_ls_wR_factor_ref 0.1052
_reflns_number_gt 1763
_reflns_number_total 1934
_reflns_threshold_expression I>2\s(I)
_cod_data_source_file bg2245.cif
_cod_data_source_block I
_cod_database_code 2221262
_cod_database_fobs_code 2221262

loop_
_symmetry_equiv_pos_as_xyz
'x, y, z'
'-x, -y, -z'

loop_
_atom_site_type_symbol
_atom_site_label
_atom_site_fract_x
_atom_site_fract_y
_atom_site_fract_z
_atom_site_U_iso_or_equiv
_atom_site_adp_type
_atom_site_calc_flag
_atom_site_refinement_flags
_atom_site_occupancy
_atom_site_disorder_assembly
_atom_site_disorder_group
Pd Pd1 0.5000 0.5000 0.5000 0.02494(14) Uani d S 1 . .
Cu Cu1 0.0000 0.0000 1.0000 0.02702(16) Uani d S 1 . .
N N1 0.3378(3) 0.1070(3) 0.7927(3) 0.0451(6) Uani d . 1 . .
N N2 0.8047(4) 0.3301(4) 0.2789(3) 0.0489(6) Uani d . 1 . .
N N3 -0.0787(3) 0.2641(3) 0.9459(3) 0.0325(5) Uani d . 1 . .
H H3C -0.1484 0.2798 1.0398 0.039 Uiso calc R 1 . .
H H3D 0.0256 0.3510 0.8958 0.039 Uiso calc R 1 . .
N N4 -0.0720(3) 0.0022(3) 0.7978(2) 0.0302(4) Uani d . 1 . .
H H4C 0.0309 -0.0288 0.7299 0.036 Uiso calc R 1 . .
C C1 0.4025(3) 0.2473(4) 0.6839(3) 0.0323(5) Uani d . 1 . .
C C2 0.6910(4) 0.3871(3) 0.3619(3) 0.0318(5) Uani d . 1 . .
C C3 -0.1934(4) 0.2879(4) 0.8339(3) 0.0414(6) Uani d . 1 . .
H H3A -0.2025 0.4219 0.7785 0.050 Uiso calc R 1 . .
H H3B -0.3220 0.2234 0.8969 0.050 Uiso calc R 1 . .
C C4 -0.0960(4) 0.2037(4) 0.7076(3) 0.0381(6) Uani d . 1 . .
H H4A -0.1728 0.2089 0.6362 0.046 Uiso calc R 1 . .
H H4B 0.0282 0.2754 0.6384 0.046 Uiso calc R 1 . .
C C5 -0.2390(4) -0.1323(4) 0.8340(3) 0.0398(6) Uani d . 1 . .
H H5A -0.3545 -0.0876 0.8880 0.048 Uiso calc R 1 . .
H H5B -0.2271 -0.2555 0.9118 0.048 Uiso calc R 1 . .
C C6 -0.2605(5) -0.1566(5) 0.6817(5) 0.0580(9) Uani d . 1 . .
H H6A -0.3726 -0.2434 0.7139 0.070 Uiso calc R 1 . .
H H6B -0.1493 -0.2063 0.6301 0.070 Uiso calc R 1 . .
H H6C -0.2732 -0.0355 0.6041 0.070 Uiso calc R 1 . .

loop_
_atom_site_aniso_label
_atom_site_aniso_U_11
_atom_site_aniso_U_22
_atom_site_aniso_U_33
_atom_site_aniso_U_12
_atom_site_aniso_U_13
_atom_site_aniso_U_23
Pd1 0.02339(19) 0.0266(2) 0.01896(19) 0.00152(13) -0.00348(13) -0.00440(13)
Cu1 0.0346(3) 0.0233(3) 0.0227(3) 0.0049(2) -0.0126(2) -0.0053(2)
N1 0.0370(12) 0.0373(13) 0.0405(13) -0.0009(10) -0.0029(10) 0.0013(10)
N2 0.0459(14) 0.0506(14) 0.0457(14) 0.0090(12) -0.0039(12) -0.0219(12)
N3 0.0380(12) 0.0271(10) 0.0255(10) 0.0025(9) -0.0059(9) -0.0052(8)
N4 0.0275(10) 0.0363(11) 0.0248(10) 0.0044(8) -0.0080(8) -0.0096(8)
C1 0.0256(11) 0.0370(13) 0.0289(12) 0.0042(10) -0.0041(9) -0.0099(10)
C2 0.0312(12) 0.0311(12) 0.0270(12) 0.0027(10) -0.0049(10) -0.0074(9)
C3 0.0406(15) 0.0352(13) 0.0427(16) 0.0100(12) -0.0156(12) -0.0061(11)
C4 0.0445(15) 0.0374(13) 0.0264(12) 0.0022(12) -0.0167(11) -0.0004(10)
C5 0.0377(14) 0.0421(15) 0.0399(14) 0.0006(12) -0.0134(12) -0.0146(12)
C6 0.066(2) 0.058(2) 0.074(2) 0.0132(17) -0.0404(19) -0.0370(18)

loop_
_atom_type_symbol
_atom_type_description
_atom_type_scat_dispersion_real
_atom_type_scat_dispersion_imag
_atom_type_scat_source
C C 0.0033 0.0016 'International Tables Vol C Tables 4.2.6.8 and 6.1.1.4'
H H 0.0000 0.0000 'International Tables Vol C Tables 4.2.6.8 and 6.1.1.4'
N N 0.0061 0.0033 'International Tables Vol C Tables 4.2.6.8 and 6.1.1.4'
Cu Cu 0.3201 1.2651 'International Tables Vol C Tables 4.2.6.8 and 6.1.1.4'
Pd Pd -0.9988 1.0072 'International Tables Vol C Tables 4.2.6.8 and 6.1.1.4'

loop_
_geom_angle_atom_site_label_1
_geom_angle_atom_site_label_2
_geom_angle_atom_site_label_3
_geom_angle_site_symmetry_1
_geom_angle_site_symmetry_3
_geom_angle
_geom_angle_publ_flag
C2 Pd1 C2 . 2_666 180.0000(10) ?
C2 Pd1 C1 . 2_666 87.83(10) ?
C2 Pd1 C1 2_666 2_666 92.17(10) ?
C2 Pd1 C1 . . 92.17(10) .
C2 Pd1 C1 2_666 . 87.83(10) ?
C1 Pd1 C1 2_666 . 179.9990(10) ?
N3 Cu1 N3 2_557 . 180.0 ?
N3 Cu1 N4 2_557 2_557 85.55(9) ?
N3 Cu1 N4 . 2_557 94.45(9) ?
N3 Cu1 N4 2_557 . 94.45(9) ?
N3 Cu1 N4 . . 85.55(9) .
N4 Cu1 N4 2_557 . 180.0 ?
C3 N3 Cu1 . . 107.38(16) ?
C3 N3 H3C . . 110.2 ?
Cu1 N3 H3C . . 110.2 ?
C3 N3 H3D . . 110.2 ?
Cu1 N3 H3D . . 110.2 ?
H3C N3 H3D . . 108.5 ?
C5 N4 C4 . . 112.8(2) ?
C5 N4 Cu1 . . 116.00(15) ?
C4 N4 Cu1 . . 105.94(16) ?
C5 N4 H4C . . 107.2 ?
C4 N4 H4C . . 107.2 ?
Cu1 N4 H4C . . 107.2 ?
N1 C1 Pd1 . . 176.2(2) .
N2 C2 Pd1 . . 177.0(2) .
N3 C3 C4 . . 107.8(2) ?
N3 C3 H3A . . 110.1 ?
C4 C3 H3A . . 110.1 ?
N3 C3 H3B . . 110.1 ?
C4 C3 H3B . . 110.1 ?
H3A C3 H3B . . 108.5 ?
N4 C4 C3 . . 108.5(2) ?
N4 C4 H4A . . 110.0 ?
C3 C4 H4A . . 110.0 ?
N4 C4 H4B . . 110.0 ?
C3 C4 H4B . . 110.0 ?
H4A C4 H4B . . 108.4 ?
N4 C5 C6 . . 113.9(2) ?
N4 C5 H5A . . 108.8 ?
C6 C5 H5A . . 108.8 ?
N4 C5 H5B . . 108.8 ?
C6 C5 H5B . . 108.8 ?
H5A C5 H5B . . 107.7 ?
C5 C6 H6A . . 109.5 ?
C5 C6 H6B . . 109.5 ?
H6A C6 H6B . . 109.5 ?
C5 C6 H6C . . 109.5 ?
H6A C6 H6C . . 109.5 ?
H6B C6 H6C . . 109.5 ?

loop_
_geom_bond_atom_site_label_1
_geom_bond_atom_site_label_2
_geom_bond_site_symmetry_2
_geom_bond_distance
_geom_bond_publ_flag
Pd1 C2 . 1.991(3) .
Pd1 C2 2_666 1.991(3) ?
Pd1 C1 2_666 1.992(3) ?
Pd1 C1 . 1.992(3) .
Cu1 N1 . 2.548(2) .
Cu1 N3 2_557 2.007(2) ?
Cu1 N3 . 2.007(2) .
Cu1 N4 2_557 2.050(2) ?
Cu1 N4 . 2.050(2) ?
N1 C1 . 1.141(3) ?
N2 C2 . 1.140(3) ?
N3 C3 . 1.470(3) ?
N3 H3C . 0.9000 ?
N3 H3D . 0.9000 ?
N4 C5 . 1.479(3) ?
N4 C4 . 1.489(3) ?
N4 H4C . 0.9100 ?
C3 C4 . 1.500(4) ?
C3 H3A . 0.9700 ?
C3 H3B . 0.9700 ?
C4 H4A . 0.9700 ?
C4 H4B . 0.9700 ?
C5 C6 . 1.508(4) ?
C5 H5A . 0.9700 ?
C5 H5B . 0.9700 ?
C6 H6A . 0.9600 ?
C6 H6B . 0.9600 ?
C6 H6C . 0.9600 ?

loop_
_geom_hbond_atom_site_label_D
_geom_hbond_atom_site_label_H
_geom_hbond_atom_site_label_A
_geom_hbond_site_symmetry_D
_geom_hbond_site_symmetry_H
_geom_hbond_site_symmetry_A
_geom_hbond_distance_DH
_geom_hbond_distance_HA
_geom_hbond_distance_DA
_geom_hbond_angle_DHA
_geom_hbond_publ_flag
N3 H3C N2 . . 1_456 0.90 2.257 3.099(4) 156 yes

loop_
_geom_torsion_atom_site_label_1
_geom_torsion_atom_site_label_2
_geom_torsion_atom_site_label_3
_geom_torsion_atom_site_label_4
_geom_torsion_site_symmetry_1
_geom_torsion_site_symmetry_2
_geom_torsion_site_symmetry_3
_geom_torsion_site_symmetry_4
_geom_torsion
_geom_torsion_publ_flag
N4 Cu1 N3 C3 2_557 . . . -163.23(16) ?
N4 Cu1 N3 C3 . . . . 16.78(16) ?
N3 Cu1 N4 C5 2_557 . . . 66.55(19) ?
N3 Cu1 N4 C5 . . . . -113.45(19) ?
N3 Cu1 N4 C4 2_557 . . . -167.52(16) ?
N3 Cu1 N4 C4 . . . . 12.47(16) ?
Cu1 N3 C3 C4 . . . . -42.9(2) ?
C5 N4 C4 C3 . . . . 88.7(3) ?
Cu1 N4 C4 C3 . . . . -39.2(2) ?
N3 C3 C4 N4 . . . . 55.7(3) ?
C4 N4 C5 C6 . . . . 70.2(3) ?
Cu1 N4 C5 C6 . . . . -167.4(2) ?
